data_4337506
loop_
_publ_author_name
'Al-Rawashdeh, Nathir A F'
'Chatterjee, Sayandev'
'Krause, Jeanette A.'
'Connick, William B.'

_publ_section_title
;
 Ruthenium bis-diimine complexes with a chelating thioether ligand:
 delineating 1,10-phenanthrolinyl and 2,2'-bipyridyl ligand substituent
 effects.
;
_journal_issue 1
_journal_name_full 'Inorganic chemistry'
_journal_page_first 294
_journal_page_last 307
_journal_paper_doi 10.1021/ic4022454
_journal_volume 53
_journal_year 2014
_chemical_formula_moiety 'C62 H46 N4 S2 Ru, 2(P F6), 2(C2 H3 N)'
_chemical_formula_sum 'C66 H52 F12 N6 P2 Ru S2'
_chemical_formula_weight 1384.27
_chemical_name_systematic
; 
 ? 
;
_space_group_IT_number 15
_symmetry_cell_setting monoclinic
_symmetry_space_group_name_Hall '-C 2yc'
_symmetry_space_group_name_H-M 'C 1 2/c 1'
_atom_sites_solution_hydrogens geom
_atom_sites_solution_primary direct
_atom_sites_solution_secondary difmap
_audit_creation_method SHELXL-97
_cell_angle_alpha 90.00
_cell_angle_beta 111.525(2)
_cell_angle_gamma 90.00
_cell_formula_units_Z 4
_cell_length_a 32.5431(10)
_cell_length_b 8.7643(3)
_cell_length_c 23.0088(8)
_cell_measurement_reflns_used 5067
_cell_measurement_temperature 150(2)
_cell_measurement_theta_max 67.88
_cell_measurement_theta_min 2.92
_cell_volume 6104.8(4)
_computing_cell_refinement 'Bruker SAINT v6.45A'
_computing_data_collection 'Bruker SMART v5.32'
_computing_data_reduction 'Bruker SAINT v6.45A'
_computing_molecular_graphics 'Bruker SHELXTL v6.14'
_computing_publication_material 'Bruker SHELXTL v6.14'
_computing_structure_refinement 'Bruker SHELXTL v6.14'
_computing_structure_solution 'Bruker SHELXTL v6.14'
_diffrn_ambient_temperature 150(2)
_diffrn_detector_area_resol_mean 0.83
_diffrn_measured_fraction_theta_full 0.953
_diffrn_measured_fraction_theta_max 0.953
_diffrn_measurement_device_type 'Bruker SMART6000 CCD'
_diffrn_measurement_method '\w scans'
_diffrn_radiation_monochromator graphite
_diffrn_radiation_source 'fine-focus sealed tube'
_diffrn_radiation_type CuK\a
_diffrn_radiation_wavelength 1.54178
_diffrn_reflns_av_R_equivalents 0.0345
_diffrn_reflns_av_sigmaI/netI 0.0323
_diffrn_reflns_limit_h_max 37
_diffrn_reflns_limit_h_min -38
_diffrn_reflns_limit_k_max 9
_diffrn_reflns_limit_k_min -10
_diffrn_reflns_limit_l_max 26
_diffrn_reflns_limit_l_min -23
_diffrn_reflns_number 18510
_diffrn_reflns_theta_full 67.87
_diffrn_reflns_theta_max 67.87
_diffrn_reflns_theta_min 2.92
_diffrn_standards_decay_% 0
_diffrn_standards_number 0
_exptl_absorpt_coefficient_mu 3.943
_exptl_absorpt_correction_T_max 0.8909
_exptl_absorpt_correction_T_min 0.5537
_exptl_absorpt_correction_type multi-scan
_exptl_absorpt_process_details 'SADABS v2.10 (Sheldrick)'
_exptl_crystal_colour yellow
_exptl_crystal_density_diffrn 1.506
_exptl_crystal_density_method 'not measured'
_exptl_crystal_description rod
_exptl_crystal_F_000 2816
_exptl_crystal_size_max 0.17
_exptl_crystal_size_mid 0.06
_exptl_crystal_size_min 0.03
_refine_diff_density_max 0.839
_refine_diff_density_min -0.549
_refine_diff_density_rms 0.079
_refine_ls_extinction_method none
_refine_ls_goodness_of_fit_ref 1.078
_refine_ls_hydrogen_treatment constr
_refine_ls_matrix_type full
_refine_ls_number_parameters 408
_refine_ls_number_reflns 5291
_refine_ls_number_restraints 0
_refine_ls_restrained_S_all 1.078
_refine_ls_R_factor_all 0.0505
_refine_ls_R_factor_gt 0.0435
_refine_ls_shift/su_max 0.001
_refine_ls_shift/su_mean 0.000
_refine_ls_structure_factor_coef Fsqd
_refine_ls_weighting_details 'calc w=1/[\s^2^(Fo^2^)+(0.0554P)^2^+17.2219P] where P=(Fo^2^+2Fc^2^)/3'
_refine_ls_weighting_scheme calc
_refine_ls_wR_factor_gt 0.1070
_refine_ls_wR_factor_ref 0.1107
_reflns_number_gt 4659
_reflns_number_total 5291
_reflns_threshold_expression >2\s(I)
_cod_data_source_file ic4022454_si_002.cif
_cod_data_source_block 7.2CH3CN
_cod_depositor_comments
;
The following automatic conversions were performed:

'_symmetry_cell_setting' value 'Monoclinic' changed to 'monoclinic'
according to
/usr/data/users/saulius/automatic-downloads/current/ACS/lib/dictionaries/cif_core.dic
dictionary named 'cif_core.dic' version 2.4.2 from 2011-04-26.

Automatic conversion script
Id: cif_fix_values 2281 2013-09-26 08:29:07Z andrius 
;
_cod_original_sg_symbol_H-M C2/c
_cod_database_code 4337506

loop_
_symmetry_equiv_pos_as_xyz
'x, y, z'
'-x, y, -z+1/2'
'x+1/2, y+1/2, z'
'-x+1/2, y+1/2, -z+1/2'
'-x, -y, -z'
'x, -y, z-1/2'
'-x+1/2, -y+1/2, -z'
'x+1/2, -y+1/2, z-1/2'

loop_
_atom_site_label
_atom_site_type_symbol
_atom_site_fract_x
_atom_site_fract_y
_atom_site_fract_z
_atom_site_U_iso_or_equiv
_atom_site_adp_type
_atom_site_occupancy
_atom_site_symmetry_multiplicity
_atom_site_calc_flag
_atom_site_refinement_flags
_atom_site_disorder_assembly
_atom_site_disorder_group
Ru Ru 0.5000 0.20037(4) 0.7500 0.01975(12) Uani 1 2 d S . .
S1 S 0.50974(3) 0.00385(9) 0.68647(4) 0.02474(19) Uani 1 1 d . . .
N1 N 0.56838(8) 0.2228(3) 0.79383(12) 0.0212(6) Uani 1 1 d . . .
N2 N 0.51299(8) 0.3637(3) 0.69398(12) 0.0210(6) Uani 1 1 d . . .
C1 C 0.51770(13) -0.1655(4) 0.73587(18) 0.0345(8) Uani 1 1 d . . .
H1A H 0.5153 -0.2589 0.7106 0.041 Uiso 1 1 calc R . .
H1B H 0.5474 -0.1634 0.7694 0.041 Uiso 1 1 calc R . .
C2 C 0.56213(11) 0.0263(4) 0.67752(16) 0.0284(8) Uani 1 1 d . . .
C3 C 0.56126(13) 0.1193(4) 0.62866(18) 0.0346(8) Uani 1 1 d . . .
H3 H 0.5341 0.1620 0.6017 0.042 Uiso 1 1 calc R . .
C4 C 0.60025(16) 0.1503(5) 0.6190(2) 0.0473(11) Uani 1 1 d . . .
H4 H 0.5998 0.2144 0.5855 0.057 Uiso 1 1 calc R . .
C5 C 0.63938(15) 0.0876(5) 0.6582(2) 0.0552(13) Uani 1 1 d . . .
H5 H 0.6661 0.1097 0.6520 0.066 Uiso 1 1 calc R . .
C6 C 0.64013(14) -0.0073(5) 0.7067(2) 0.0538(12) Uani 1 1 d . . .
H6 H 0.6673 -0.0509 0.7331 0.065 Uiso 1 1 calc R . .
C7 C 0.60137(12) -0.0393(5) 0.71683(19) 0.0391(9) Uani 1 1 d . . .
H7 H 0.6018 -0.1046 0.7500 0.047 Uiso 1 1 calc R . .
C8 C 0.59547(10) 0.1500(4) 0.84368(15) 0.0260(7) Uani 1 1 d . . .
H8 H 0.5836 0.0744 0.8626 0.031 Uiso 1 1 calc R . .
C9 C 0.64080(11) 0.1799(4) 0.86951(16) 0.0293(8) Uani 1 1 d . . .
H9 H 0.6588 0.1264 0.9059 0.035 Uiso 1 1 calc R . .
C10 C 0.65969(10) 0.2855(4) 0.84291(16) 0.0264(7) Uani 1 1 d . . .
C11 C 0.63175(10) 0.3633(4) 0.78845(15) 0.0245(7) Uani 1 1 d . . .
C12 C 0.58625(10) 0.3286(4) 0.76618(15) 0.0225(7) Uani 1 1 d . . .
C13 C 0.64634(11) 0.4757(4) 0.75565(16) 0.0290(8) Uani 1 1 d . . .
H13 H 0.6764 0.5063 0.7718 0.035 Uiso 1 1 calc R . .
C14 C 0.61872(10) 0.5402(4) 0.70225(15) 0.0269(7) Uani 1 1 d . . .
H14 H 0.6300 0.6133 0.6814 0.032 Uiso 1 1 calc R . .
C15 C 0.55676(10) 0.4020(4) 0.71127(15) 0.0222(7) Uani 1 1 d . . .
C16 C 0.57274(10) 0.5005(4) 0.67635(15) 0.0233(7) Uani 1 1 d . . .
C17 C 0.54202(11) 0.5563(4) 0.61855(15) 0.0252(7) Uani 1 1 d . . .
C18 C 0.49798(11) 0.5191(4) 0.60333(16) 0.0275(7) Uani 1 1 d . . .
H18 H 0.4766 0.5579 0.5659 0.033 Uiso 1 1 calc R . .
C19 C 0.48460(10) 0.4262(4) 0.64182(15) 0.0260(7) Uani 1 1 d . . .
H19 H 0.4540 0.4062 0.6306 0.031 Uiso 1 1 calc R . .
C20 C 0.70796(11) 0.3202(4) 0.87081(17) 0.0305(8) Uani 1 1 d . . .
C21 C 0.73592(13) 0.2862(5) 0.8386(2) 0.0464(10) Uani 1 1 d . . .
H21 H 0.7245 0.2398 0.7985 0.056 Uiso 1 1 calc R . .
C22 C 0.78058(14) 0.3210(6) 0.8659(2) 0.0565(13) Uani 1 1 d . . .
H22 H 0.7999 0.2953 0.8449 0.068 Uiso 1 1 calc R . .
C23 C 0.79718(13) 0.3923(6) 0.9232(2) 0.0522(12) Uani 1 1 d . . .
H23 H 0.8277 0.4161 0.9414 0.063 Uiso 1 1 calc R . .
C24 C 0.76967(13) 0.4289(6) 0.9538(2) 0.0532(12) Uani 1 1 d . . .
H24 H 0.7810 0.4813 0.9926 0.064 Uiso 1 1 calc R . .
C25 C 0.72528(13) 0.3900(5) 0.92850(19) 0.0450(10) Uani 1 1 d . . .
H25 H 0.7067 0.4115 0.9511 0.054 Uiso 1 1 calc R . .
C26 C 0.55612(11) 0.6469(4) 0.57458(15) 0.0257(7) Uani 1 1 d . . .
C27 C 0.59064(12) 0.5961(4) 0.55720(17) 0.0312(8) Uani 1 1 d . . .
H27 H 0.6056 0.5041 0.5743 0.037 Uiso 1 1 calc R . .
C28 C 0.60313(13) 0.6792(5) 0.51517(18) 0.0368(9) Uani 1 1 d . . .
H28 H 0.6262 0.6428 0.5028 0.044 Uiso 1 1 calc R . .
C29 C 0.58221(13) 0.8143(5) 0.49135(17) 0.0365(9) Uani 1 1 d . . .
H29 H 0.5915 0.8730 0.4636 0.044 Uiso 1 1 calc R . .
C30 C 0.54768(13) 0.8644(5) 0.50784(17) 0.0367(9) Uani 1 1 d . . .
H30 H 0.5331 0.9574 0.4911 0.044 Uiso 1 1 calc R . .
C31 C 0.53408(12) 0.7803(4) 0.54860(16) 0.0302(8) Uani 1 1 d . . .
H31 H 0.5098 0.8140 0.5587 0.036 Uiso 1 1 calc R . .
P1 P 0.62357(3) 0.27092(11) 0.42573(5) 0.0352(2) Uani 1 1 d . . .
F1 F 0.63467(9) 0.1015(3) 0.45218(12) 0.0572(7) Uani 1 1 d . A .
F2 F 0.61268(10) 0.4402(3) 0.39973(14) 0.0682(8) Uani 1 1 d . A .
F3 F 0.63220(14) 0.2194(4) 0.36492(16) 0.0929(12) Uani 1 1 d . A .
F4A F 0.67423(16) 0.3104(6) 0.4490(2) 0.0562(13) Uiso 0.60 1 d P A 1
F4B F 0.6714(3) 0.3208(9) 0.4724(4) 0.065(2) Uiso 0.40 1 d P A 2
F5A F 0.6133(2) 0.3213(6) 0.4839(3) 0.0498(12) Uiso 0.60 1 d P A 1
F5B F 0.5948(5) 0.3046(16) 0.4696(7) 0.049(4) Uiso 0.20 1 d P A 2
F5C F 0.6346(5) 0.3186(14) 0.5002(6) 0.043(3) Uiso 0.20 1 d P A 3
F6A F 0.57277(16) 0.2250(6) 0.3891(3) 0.0503(12) Uiso 0.60 1 d P A 1
F6B F 0.5741(5) 0.2167(16) 0.4183(8) 0.054(4) Uiso 0.20 1 d P A 2
F6C F 0.5807(6) 0.226(2) 0.3681(8) 0.073(5) Uiso 0.20 1 d P A 3
N3 N 0.73740(19) 0.7342(7) 0.7936(3) 0.0923(17) Uani 1 1 d . . .
C33 C 0.74397(18) 0.7871(7) 0.8411(3) 0.0697(15) Uani 1 1 d . . .
C34 C 0.7510(2) 0.8541(9) 0.9019(3) 0.102(2) Uani 1 1 d . . .
H34A H 0.7545 0.9648 0.8999 0.154 Uiso 1 1 calc R . .
H34B H 0.7776 0.8104 0.9333 0.154 Uiso 1 1 calc R . .
H34C H 0.7254 0.8323 0.9135 0.154 Uiso 1 1 calc R . .

loop_
_atom_site_aniso_label
_atom_site_aniso_U_11
_atom_site_aniso_U_22
_atom_site_aniso_U_33
_atom_site_aniso_U_23
_atom_site_aniso_U_13
_atom_site_aniso_U_12
Ru 0.01536(17) 0.0236(2) 0.02090(19) 0.000 0.00735(13) 0.000
S1 0.0216(4) 0.0280(5) 0.0256(4) -0.0021(3) 0.0099(3) -0.0004(3)
N1 0.0190(13) 0.0244(15) 0.0217(14) -0.0009(11) 0.0092(11) 0.0013(11)
N2 0.0188(12) 0.0233(15) 0.0210(14) 0.0020(11) 0.0074(11) 0.0008(11)
C1 0.045(2) 0.027(2) 0.040(2) 0.0044(16) 0.0252(18) 0.0046(17)
C2 0.0255(17) 0.030(2) 0.036(2) -0.0083(15) 0.0184(15) -0.0032(15)
C3 0.038(2) 0.033(2) 0.039(2) -0.0071(16) 0.0201(17) -0.0022(17)
C4 0.065(3) 0.034(2) 0.063(3) -0.011(2) 0.047(2) -0.010(2)
C5 0.047(3) 0.050(3) 0.090(4) -0.018(3) 0.049(3) -0.009(2)
C6 0.029(2) 0.057(3) 0.078(3) -0.017(2) 0.023(2) 0.004(2)
C7 0.0282(19) 0.042(2) 0.050(2) -0.0059(18) 0.0170(17) 0.0037(17)
C8 0.0225(16) 0.0310(19) 0.0269(18) 0.0039(14) 0.0119(14) 0.0022(14)
C9 0.0214(16) 0.038(2) 0.0270(19) 0.0063(15) 0.0066(14) 0.0060(15)
C10 0.0193(15) 0.030(2) 0.0290(18) -0.0022(14) 0.0080(13) -0.0003(14)
C11 0.0179(15) 0.0286(19) 0.0278(18) -0.0014(14) 0.0092(13) 0.0007(13)
C12 0.0214(15) 0.0243(18) 0.0224(17) -0.0019(13) 0.0088(13) -0.0004(13)
C13 0.0211(16) 0.034(2) 0.0314(19) -0.0016(15) 0.0096(14) -0.0039(15)
C14 0.0215(16) 0.0301(19) 0.0301(19) 0.0026(14) 0.0108(14) -0.0037(14)
C15 0.0182(14) 0.0243(17) 0.0247(17) -0.0026(13) 0.0085(13) 0.0017(13)
C16 0.0228(16) 0.0218(18) 0.0270(18) -0.0011(13) 0.0111(14) 0.0007(13)
C17 0.0259(16) 0.0222(18) 0.0284(18) -0.0016(14) 0.0109(14) 0.0030(14)
C18 0.0234(16) 0.032(2) 0.0261(18) 0.0025(14) 0.0081(14) 0.0044(14)
C19 0.0205(15) 0.0282(19) 0.0298(18) 0.0011(14) 0.0097(13) 0.0015(14)
C20 0.0185(16) 0.035(2) 0.034(2) 0.0104(15) 0.0048(14) 0.0030(14)
C21 0.032(2) 0.056(3) 0.052(3) 0.000(2) 0.0168(18) 0.000(2)
C22 0.030(2) 0.064(3) 0.079(4) 0.011(3) 0.025(2) 0.004(2)
C23 0.0213(18) 0.060(3) 0.061(3) 0.019(2) -0.0017(18) -0.0027(19)
C24 0.033(2) 0.065(3) 0.051(3) 0.003(2) 0.0029(19) -0.007(2)
C25 0.031(2) 0.056(3) 0.043(2) -0.002(2) 0.0071(17) -0.0058(19)
C26 0.0254(16) 0.0285(18) 0.0229(18) -0.0006(14) 0.0085(13) -0.0035(14)
C27 0.0331(18) 0.0283(19) 0.035(2) -0.0009(15) 0.0163(15) -0.0008(15)
C28 0.038(2) 0.042(2) 0.037(2) -0.0064(17) 0.0217(17) -0.0059(18)
C29 0.041(2) 0.045(2) 0.0249(19) 0.0005(16) 0.0137(16) -0.0130(18)
C30 0.043(2) 0.030(2) 0.034(2) 0.0069(16) 0.0111(17) 0.0002(17)
C31 0.0318(18) 0.029(2) 0.0295(19) 0.0033(15) 0.0112(15) 0.0021(15)
P1 0.0306(5) 0.0325(6) 0.0414(6) -0.0038(4) 0.0121(4) 0.0000(4)
F1 0.0682(17) 0.0389(14) 0.0663(17) 0.0041(12) 0.0268(14) 0.0052(13)
F2 0.0722(18) 0.0459(16) 0.086(2) 0.0170(14) 0.0288(16) 0.0151(14)
F3 0.140(3) 0.089(3) 0.071(2) 0.0093(18) 0.063(2) 0.031(2)
N3 0.089(4) 0.114(5) 0.077(4) 0.005(3) 0.033(3) -0.011(3)
C33 0.055(3) 0.080(4) 0.072(4) 0.019(3) 0.021(3) 0.005(3)
C34 0.108(6) 0.118(6) 0.080(5) 0.003(4) 0.032(4) -0.009(5)

loop_
_atom_type_symbol
_atom_type_description
_atom_type_scat_dispersion_real
_atom_type_scat_dispersion_imag
_atom_type_scat_source
C C 0.0181 0.0091 'International Tables Vol C Tables 4.2.6.8 and 6.1.1.4'
H H 0.0000 0.0000 'International Tables Vol C Tables 4.2.6.8 and 6.1.1.4'
N N 0.0311 0.0180 'International Tables Vol C Tables 4.2.6.8 and 6.1.1.4'
F F 0.0727 0.0534 'International Tables Vol C Tables 4.2.6.8 and 6.1.1.4'
P P 0.2955 0.4335 'International Tables Vol C Tables 4.2.6.8 and 6.1.1.4'
S S 0.3331 0.5567 'International Tables Vol C Tables 4.2.6.8 and 6.1.1.4'
Ru Ru 0.0552 3.2960 'International Tables Vol C Tables 4.2.6.8 and 6.1.1.4'

loop_
_geom_angle_atom_site_label_1
_geom_angle_atom_site_label_2
_geom_angle_atom_site_label_3
_geom_angle
_geom_angle_site_symmetry_1
_geom_angle_site_symmetry_3
N2 Ru N2 92.55(15) . 2_656
N2 Ru N1 79.10(10) . .
N2 Ru N1 93.39(10) . 2_656
N1 Ru N1 169.22(15) . 2_656
N2 Ru S1 90.83(8) . .
N1 Ru S1 90.36(7) . .
N2 Ru S1 175.37(7) . 2_656
N1 Ru S1 97.54(7) . 2_656
S1 Ru S1 85.98(4) . 2_656
C2 S1 C1 103.61(17) . .
C2 S1 Ru 109.87(11) . .
C1 S1 Ru 103.20(12) . .
C8 N1 C12 117.8(3) . .
C8 N1 Ru 128.7(2) . .
C12 N1 Ru 113.5(2) . .
C19 N2 C15 117.6(3) . .
C19 N2 Ru 127.7(2) . .
C15 N2 Ru 114.6(2) . .
C1 C1 S1 108.0(2) 2_656 .
C3 C2 C7 120.9(3) . .
C3 C2 S1 114.8(3) . .
C7 C2 S1 124.2(3) . .
C2 C3 C4 119.9(4) . .
C5 C4 C3 119.6(4) . .
C4 C5 C6 120.5(4) . .
C5 C6 C7 120.5(4) . .
C2 C7 C6 118.7(4) . .
N1 C8 C9 122.7(3) . .
C10 C9 C8 120.8(3) . .
C9 C10 C11 118.0(3) . .
C9 C10 C20 121.2(3) . .
C11 C10 C20 120.8(3) . .
C12 C11 C10 117.6(3) . .
C12 C11 C13 117.8(3) . .
C10 C11 C13 124.6(3) . .
N1 C12 C11 123.0(3) . .
N1 C12 C15 117.0(3) . .
C11 C12 C15 119.9(3) . .
C14 C13 C11 122.1(3) . .
C13 C14 C16 121.3(3) . .
N2 C15 C16 123.2(3) . .
N2 C15 C12 115.8(3) . .
C16 C15 C12 120.9(3) . .
C15 C16 C17 117.7(3) . .
C15 C16 C14 117.4(3) . .
C17 C16 C14 124.9(3) . .
C18 C17 C16 117.5(3) . .
C18 C17 C26 120.2(3) . .
C16 C17 C26 122.2(3) . .
C17 C18 C19 121.0(3) . .
N2 C19 C18 122.7(3) . .
C25 C20 C21 119.2(3) . .
C25 C20 C10 119.8(3) . .
C21 C20 C10 120.9(3) . .
C22 C21 C20 119.2(4) . .
C23 C22 C21 120.7(4) . .
C24 C23 C22 119.9(4) . .
C23 C24 C25 120.3(4) . .
C20 C25 C24 120.5(4) . .
C31 C26 C27 119.2(3) . .
C31 C26 C17 120.3(3) . .
C27 C26 C17 120.4(3) . .
C28 C27 C26 120.4(4) . .
C29 C28 C27 120.1(3) . .
C28 C29 C30 119.8(3) . .
C29 C30 C31 120.6(4) . .
C30 C31 C26 119.8(3) . .
F5A P1 F4A 99.9(3) . .
F5A P1 F6C 113.0(8) . .
F4A P1 F6C 146.3(7) . .
F5A P1 F3 178.0(3) . .
F4A P1 F3 82.0(3) . .
F5A P1 F2 88.3(2) . .
F4A P1 F2 89.1(2) . .
F6C P1 F2 85.0(6) . .
F3 P1 F2 91.20(17) . .
F6C P1 F4B 167.5(8) . .
F3 P1 F4B 103.1(4) . .
F2 P1 F4B 91.5(3) . .
F5A P1 F1 91.5(2) . .
F4A P1 F1 90.7(2) . .
F6C P1 F1 95.3(6) . .
F3 P1 F1 89.03(16) . .
F2 P1 F1 179.7(2) . .
F4B P1 F1 88.3(3) . .
F5A P1 F6A 91.0(3) . .
F4A P1 F6A 168.9(3) . .
F3 P1 F6A 87.0(3) . .
F2 P1 F6A 89.5(2) . .
F4B P1 F6A 169.8(4) . .
F1 P1 F6A 90.7(2) . .
F4A P1 F6B 166.7(6) . .
F3 P1 F6B 108.2(6) . .
F2 P1 F6B 99.1(5) . .
F4B P1 F6B 146.6(7) . .
F1 P1 F6B 81.1(5) . .
F4A P1 F5B 121.0(6) . .
F6C P1 F5B 92.0(9) . .
F3 P1 F5B 157.0(6) . .
F2 P1 F5B 88.0(5) . .
F4B P1 F5B 99.9(6) . .
F1 P1 F5B 91.9(5) . .
F6C P1 F5C 135.6(8) . .
F3 P1 F5C 158.9(5) . .
F2 P1 F5C 95.0(4) . .
F1 P1 F5C 84.7(4) . .
F6A P1 F5C 113.1(5) . .
F6B P1 F5C 90.8(7) . .
P1 F6C F3 57.7(6) . .
N3 C33 C34 178.2(7) . .

loop_
_geom_bond_atom_site_label_1
_geom_bond_atom_site_label_2
_geom_bond_distance
_geom_bond_site_symmetry_2
Ru N2 2.071(3) .
Ru N1 2.088(2) .
Ru S1 2.3547(8) .
S1 C2 1.801(3) .
S1 C1 1.829(4) .
N1 C8 1.326(4) .
N1 C12 1.370(4) .
N2 C19 1.334(4) .
N2 C15 1.373(4) .
C1 C1 1.517(7) 2_656
C2 C3 1.381(5) .
C2 C7 1.390(5) .
C3 C4 1.393(5) .
C4 C5 1.377(7) .
C5 C6 1.383(7) .
C6 C7 1.394(6) .
C8 C9 1.398(4) .
C9 C10 1.374(5) .
C10 C11 1.423(5) .
C10 C20 1.494(4) .
C11 C12 1.411(4) .
C11 C13 1.424(5) .
C12 C15 1.429(4) .
C13 C14 1.352(5) .
C14 C16 1.435(4) .
C15 C16 1.403(4) .
C16 C17 1.425(5) .
C17 C18 1.384(5) .
C17 C26 1.485(4) .
C18 C19 1.386(5) .
C20 C25 1.380(5) .
C20 C21 1.401(5) .
C21 C22 1.390(6) .
C22 C23 1.377(7) .
C23 C24 1.365(6) .
C24 C25 1.388(5) .
C26 C31 1.387(5) .
C26 C27 1.396(5) .
C27 C28 1.385(5) .
C28 C29 1.375(6) .
C29 C30 1.383(5) .
C30 C31 1.387(5) .
P1 F5A 1.558(5) .
P1 F4A 1.574(5) .
P1 F6C 1.582(17) .
P1 F3 1.590(3) .
P1 F2 1.590(3) .
P1 F4B 1.594(8) .
P1 F1 1.595(3) .
P1 F6A 1.607(5) .
P1 F6B 1.626(14) .
P1 F5B 1.636(14) .
P1 F5C 1.670(12) .
N3 C33 1.134(8) .
C33 C34 1.456(9) .

loop_
_geom_torsion_atom_site_label_1
_geom_torsion_atom_site_label_2
_geom_torsion_atom_site_label_3
_geom_torsion_atom_site_label_4
_geom_torsion
_geom_torsion_site_symmetry_1
_geom_torsion_site_symmetry_4
N2 Ru S1 C2 52.75(15) . .
N2 Ru S1 C2 -170.4(9) 2_656 .
N1 Ru S1 C2 -26.36(15) . .
N1 Ru S1 C2 146.28(15) 2_656 .
S1 Ru S1 C2 -123.90(14) 2_656 .
N2 Ru S1 C1 162.73(15) . .
N2 Ru S1 C1 -60.4(10) 2_656 .
N1 Ru S1 C1 83.62(15) . .
N1 Ru S1 C1 -103.74(15) 2_656 .
S1 Ru S1 C1 -13.91(13) 2_656 .
N2 Ru N1 C8 -179.5(3) . .
N2 Ru N1 C8 88.5(3) 2_656 .
N1 Ru N1 C8 134.0(3) 2_656 .
S1 Ru N1 C8 -88.8(3) . .
S1 Ru N1 C8 -2.8(3) 2_656 .
N2 Ru N1 C12 0.9(2) . .
N2 Ru N1 C12 -91.0(2) 2_656 .
N1 Ru N1 C12 -45.5(2) 2_656 .
S1 Ru N1 C12 91.7(2) . .
S1 Ru N1 C12 177.7(2) 2_656 .
N2 Ru N2 C19 -91.2(3) 2_656 .
N1 Ru N2 C19 175.8(3) . .
N1 Ru N2 C19 -12.0(3) 2_656 .
S1 Ru N2 C19 85.6(3) . .
S1 Ru N2 C19 132.0(8) 2_656 .
N2 Ru N2 C15 93.7(2) 2_656 .
N1 Ru N2 C15 0.8(2) . .
N1 Ru N2 C15 173.0(2) 2_656 .
S1 Ru N2 C15 -89.4(2) . .
S1 Ru N2 C15 -43.1(11) 2_656 .
C2 S1 C1 C1 161.4(3) . 2_656
Ru S1 C1 C1 46.8(3) . 2_656
C1 S1 C2 C3 162.7(3) . .
Ru S1 C2 C3 -87.6(3) . .
C1 S1 C2 C7 -19.1(4) . .
Ru S1 C2 C7 90.6(3) . .
C7 C2 C3 C4 -1.0(6) . .
S1 C2 C3 C4 177.2(3) . .
C2 C3 C4 C5 0.1(6) . .
C3 C4 C5 C6 0.8(6) . .
C4 C5 C6 C7 -0.8(7) . .
C3 C2 C7 C6 1.1(6) . .
S1 C2 C7 C6 -177.0(3) . .
C5 C6 C7 C2 -0.1(6) . .
C12 N1 C8 C9 1.6(5) . .
Ru N1 C8 C9 -177.9(2) . .
N1 C8 C9 C10 -1.5(5) . .
C8 C9 C10 C11 0.0(5) . .
C8 C9 C10 C20 178.9(3) . .
C9 C10 C11 C12 1.3(5) . .
C20 C10 C11 C12 -177.6(3) . .
C9 C10 C11 C13 179.9(3) . .
C20 C10 C11 C13 1.0(5) . .
C8 N1 C12 C11 -0.2(5) . .
Ru N1 C12 C11 179.4(2) . .
C8 N1 C12 C15 177.9(3) . .
Ru N1 C12 C15 -2.5(4) . .
C10 C11 C12 N1 -1.2(5) . .
C13 C11 C12 N1 -180.0(3) . .
C10 C11 C12 C15 -179.3(3) . .
C13 C11 C12 C15 1.9(5) . .
C12 C11 C13 C14 -4.9(5) . .
C10 C11 C13 C14 176.5(3) . .
C11 C13 C14 C16 1.2(5) . .
C19 N2 C15 C16 -1.1(5) . .
Ru N2 C15 C16 174.4(2) . .
C19 N2 C15 C12 -177.9(3) . .
Ru N2 C15 C12 -2.3(4) . .
N1 C12 C15 N2 3.2(4) . .
C11 C12 C15 N2 -178.6(3) . .
N1 C12 C15 C16 -173.6(3) . .
C11 C12 C15 C16 4.6(5) . .
N2 C15 C16 C17 -3.4(5) . .
C12 C15 C16 C17 173.2(3) . .
N2 C15 C16 C14 175.3(3) . .
C12 C15 C16 C14 -8.1(5) . .
C13 C14 C16 C15 5.3(5) . .
C13 C14 C16 C17 -176.1(3) . .
C15 C16 C17 C18 5.0(5) . .
C14 C16 C17 C18 -173.6(3) . .
C15 C16 C17 C26 -173.1(3) . .
C14 C16 C17 C26 8.4(5) . .
C16 C17 C18 C19 -2.5(5) . .
C26 C17 C18 C19 175.7(3) . .
C15 N2 C19 C18 4.0(5) . .
Ru N2 C19 C18 -170.9(3) . .
C17 C18 C19 N2 -2.3(5) . .
C9 C10 C20 C25 -66.5(5) . .
C11 C10 C20 C25 112.4(4) . .
C9 C10 C20 C21 115.0(4) . .
C11 C10 C20 C21 -66.1(5) . .
C25 C20 C21 C22 1.1(6) . .
C10 C20 C21 C22 179.6(4) . .
C20 C21 C22 C23 -2.0(7) . .
C21 C22 C23 C24 0.3(7) . .
C22 C23 C24 C25 2.2(7) . .
C21 C20 C25 C24 1.3(6) . .
C10 C20 C25 C24 -177.2(4) . .
C23 C24 C25 C20 -3.0(7) . .
C18 C17 C26 C31 49.1(5) . .
C16 C17 C26 C31 -132.9(4) . .
C18 C17 C26 C27 -128.6(4) . .
C16 C17 C26 C27 49.4(5) . .
C31 C26 C27 C28 0.9(5) . .
C17 C26 C27 C28 178.6(3) . .
C26 C27 C28 C29 1.5(6) . .
C27 C28 C29 C30 -2.2(6) . .
C28 C29 C30 C31 0.5(6) . .
C29 C30 C31 C26 1.9(6) . .
C27 C26 C31 C30 -2.6(5) . .
C17 C26 C31 C30 179.7(3) . .
